data_4331718
loop_
_publ_author_name
'Thomas, Simon'
'Tiekink, Edward R. T.'
'Young, Charles G.'

_publ_section_title
;
 \p-Acid/\p-Base Carbonyloxo, Carbonylsulfido, and Mixed-Valence Complexes
 of Tungsten
;
_journal_issue 1
_journal_name_full 'Inorganic Chemistry'
_journal_page_first 352
_journal_page_last 361
_journal_paper_doi 10.1021/ic051456q
_journal_volume 45
_journal_year 2006
_chemical_formula_sum 'C28.5 H32.5 B Cl1.5 N6 O P S3 W'
_chemical_formula_weight 850.10
_space_group_IT_number 43
_symmetry_cell_setting orthorhombic
_symmetry_Int_Tables_number 43
_symmetry_space_group_name_Hall 'F 2 -2d'
_symmetry_space_group_name_H-M 'F d d 2'
_atom_sites_solution_hydrogens geom
_atom_sites_solution_primary direct
_atom_sites_solution_secondary difmap
_cell_angle_alpha 90
_cell_angle_beta 90
_cell_angle_gamma 90
_cell_formula_units_Z 16
_cell_length_a 32.242(6)
_cell_length_b 41.145(6)
_cell_length_c 10.352(4)
_cell_measurement_reflns_used 24
_cell_measurement_temperature 293
_cell_measurement_theta_max 38.1
_cell_measurement_theta_min 33.1
_cell_volume 13733(6)
_computing_cell_refinement 'MSC/AFC Diffractometer Control'
_computing_data_collection 'MSC/AFC Diffractometer Control'
_computing_data_reduction 'teXsan for Windows (MSC, 1997)'
_computing_publication_material 'teXsan for Windows (MSC, 1997)'
_computing_structure_refinement 'SHELXL-97 (Sheldrick, 1997)'
_computing_structure_solution
;
'SIR92 (Burla, 1989)'
;
_diffrn_ambient_temperature 293
_diffrn_measured_fraction_theta_full 0.997
_diffrn_measured_fraction_theta_max 0.997
_diffrn_measurement_device AFC6R
_diffrn_measurement_method \w-2\q
_diffrn_orient_matrix_UB_11 -0.02386
_diffrn_orient_matrix_UB_12 0.01527
_diffrn_orient_matrix_UB_13 -0.01123
_diffrn_orient_matrix_UB_21 0.00881
_diffrn_orient_matrix_UB_22 0.00421
_diffrn_orient_matrix_UB_23 -0.09109
_diffrn_orient_matrix_UB_31 -0.01775
_diffrn_orient_matrix_UB_32 -0.01844
_diffrn_orient_matrix_UB_33 -0.03012
_diffrn_radiation_detector 'scintillation counter'
_diffrn_radiation_monochromator graphite
_diffrn_radiation_source 'Rigaku rotating anode'
_diffrn_radiation_type MoKalpha
_diffrn_radiation_wavelength 0.71069
_diffrn_reflns_av_R_equivalents 0.000
_diffrn_reflns_av_sigmaI/netI 0.050
_diffrn_reflns_limit_h_max 38
_diffrn_reflns_limit_h_min 0
_diffrn_reflns_limit_k_max 48
_diffrn_reflns_limit_k_min 0
_diffrn_reflns_limit_l_max 12
_diffrn_reflns_limit_l_min 0
_diffrn_reflns_number 3342
_diffrn_reflns_theta_full 25.1
_diffrn_reflns_theta_max 25.0
_diffrn_reflns_theta_min 3.0
_diffrn_standards_decay_% -1.9
_diffrn_standards_interval_count 400
_diffrn_standards_number 3
_exptl_absorpt_coefficient_mu 3.747
_exptl_absorpt_correction_T_max 1
_exptl_absorpt_correction_T_min 0.683
_exptl_absorpt_correction_type refdelf
_exptl_absorpt_process_details Walker&Stuart_DIFABS
_exptl_crystal_colour pale-green
_exptl_crystal_density_diffrn 1.644
_exptl_crystal_description plate
_exptl_crystal_F_000 6736
_exptl_crystal_size_max 0.24
_exptl_crystal_size_mid 0.16
_exptl_crystal_size_min 0.05
_refine_diff_density_max 0.65
_refine_diff_density_min -0.93
_refine_diff_density_rms 0.117
_refine_ls_abs_structure_details 'Flack H D (1983), Acta Cryst. A39, 876-881'
_refine_ls_abs_structure_Flack -0.001(13)
_refine_ls_extinction_method none
_refine_ls_goodness_of_fit_ref 1.06
_refine_ls_hydrogen_treatment constr
_refine_ls_matrix_type full
_refine_ls_number_parameters 384
_refine_ls_number_reflns 3227
_refine_ls_number_restraints 1
_refine_ls_restrained_S_all 1.06
_refine_ls_R_factor_all 0.055
_refine_ls_R_factor_gt 0.037
_refine_ls_shift/su_max <0.001
_refine_ls_shift/su_mean 0.000
_refine_ls_structure_factor_coef Fsqd
_refine_ls_weighting_details 'calc w=1/[\s^2^(Fo^2^)+(0.0502P)^2^+51.0763P] where P=(Fo^2^+2Fc^2^)/3'
_refine_ls_weighting_scheme calc
_refine_ls_wR_factor_gt 0.086
_refine_ls_wR_factor_ref 0.092
_reflns_number_observed 2559
_reflns_number_total 3227
_reflns_observed_criterion I>2\s(I)
_cod_data_source_file ic051456qsup2.cif
_cod_data_source_block '[Tp*WS(S2PPh2)(CO)].0.5CHCl3'
_cod_original_cell_volume 13733(5)
_cod_original_sg_symbol_H-M 'F d d 2    '
_cod_original_formula_sum 'C28.50 H32.50 B Cl1.50 N6 O P S3 W '
_cod_database_code 4331718

loop_
_symmetry_equiv_pos_as_xyz
'   +x,   +y,   +z'
'   +x,1/2+y,1/2+z'
'1/2+x,   +y,1/2+z'
'1/2+x,1/2+y,   +z'
'   -x,   -y,   +z'
'   -x,1/2-y,1/2+z'
'1/2-x,   -y,1/2+z'
'1/2-x,1/2-y,   +z'
1/4-x,1/4+y,1/4+z
1/4-x,3/4+y,3/4+z
3/4-x,1/4+y,3/4+z
3/4-x,3/4+y,1/4+z
1/4+x,1/4-y,1/4+z
1/4+x,3/4-y,3/4+z
3/4+x,1/4-y,3/4+z
3/4+x,3/4-y,1/4+z

loop_
_atom_site_label
_atom_site_type_symbol
_atom_site_fract_x
_atom_site_fract_y
_atom_site_fract_z
_atom_site_U_iso_or_equiv
_atom_site_adp_type
_atom_site_occupancy
_atom_site_symmetry_multiplicity
_atom_site_calc_flag
_atom_site_refinement_flags
W W 0.352272(12) 0.143142(10) 0.00001(4) 0.03543(13) Uani 1 1 d .
S S 0.30354(12) 0.14638(9) 0.1391(4) 0.0608(9) Uani 1 1 d .
S1 S 0.41123(9) 0.15909(7) 0.1349(3) 0.0415(7) Uani 1 1 d .
S2 S 0.38716(10) 0.24172(7) 0.1312(3) 0.0505(8) Uani 1 1 d .
P1 P 0.40132(9) 0.20253(7) 0.2295(3) 0.0352(7) Uani 1 1 d .
O1 O 0.3283(3) 0.2096(3) -0.1185(14) 0.085(3) Uani 1 1 d .
N11 N 0.3987(3) 0.1451(2) -0.1662(10) 0.037(2) Uani 1 1 d .
N12 N 0.4049(2) 0.1172(2) -0.2376(12) 0.038(2) Uani 1 1 d .
N21 N 0.3761(3) 0.0936(2) 0.0302(8) 0.038(2) Uani 1 1 d .
N22 N 0.3857(3) 0.0748(2) -0.0746(9) 0.041(2) Uani 1 1 d .
N31 N 0.3156(3) 0.1207(2) -0.1538(9) 0.040(2) Uani 1 1 d .
N32 N 0.3321(3) 0.0965(2) -0.2281(9) 0.040(2) Uani 1 1 d .
C1 C 0.3371(4) 0.1878(3) -0.0637(11) 0.044(3) Uani 1 1 d .
C11 C 0.4284(4) 0.2019(3) -0.1677(14) 0.056(3) Uani 1 1 d .
H11A H 0.4090 0.2156 -0.2124 0.085 Uiso 1 1 calc R
H11B H 0.4560 0.2096 -0.1826 0.085 Uiso 1 1 calc R
H11C H 0.4225 0.2023 -0.0768 0.085 Uiso 1 1 calc R
C12 C 0.4246(3) 0.1677(3) -0.2168(11) 0.043(3) Uani 1 1 d .
C13 C 0.4467(4) 0.1540(3) -0.3175(12) 0.047(3) Uani 1 1 d .
H13 H 0.4665 0.1644 -0.3678 0.057 Uiso 1 1 calc R
C14 C 0.4337(3) 0.1217(3) -0.3300(11) 0.047(3) Uani 1 1 d .
C15 C 0.4473(5) 0.0965(4) -0.4242(13) 0.073(5) Uani 1 1 d .
H15A H 0.4611 0.0792 -0.3791 0.110 Uiso 1 1 calc R
H15B H 0.4660 0.1061 -0.4855 0.110 Uiso 1 1 calc R
H15C H 0.4235 0.0880 -0.4688 0.110 Uiso 1 1 calc R
C21 C 0.3748(5) 0.0866(3) 0.2705(12) 0.065(4) Uani 1 1 d .
H21A H 0.3744 0.0682 0.3276 0.097 Uiso 1 1 calc R
H21B H 0.3486 0.0976 0.2741 0.097 Uiso 1 1 calc R
H21C H 0.3964 0.1013 0.2964 0.097 Uiso 1 1 calc R
C22 C 0.3827(4) 0.0754(3) 0.1365(11) 0.040(3) Uani 1 1 d .
C23 C 0.3961(4) 0.0457(3) 0.0977(13) 0.055(3) Uani 1 1 d .
H23 H 0.4029 0.0285 0.1522 0.065 Uiso 1 1 calc R
C24 C 0.3980(4) 0.0450(3) -0.0333(12) 0.047(3) Uani 1 1 d .
C25 C 0.4113(6) 0.0183(3) -0.1243(19) 0.086(5) Uani 1 1 d .
H25A H 0.4341 0.0257 -0.1759 0.129 Uiso 1 1 calc R
H25B H 0.3885 0.0125 -0.1795 0.129 Uiso 1 1 calc R
H25C H 0.4197 -0.0004 -0.0752 0.129 Uiso 1 1 calc R
C31 C 0.2474(4) 0.1501(3) -0.1359(15) 0.059(4) Uani 1 1 d .
H31A H 0.2426 0.1452 -0.0465 0.089 Uiso 1 1 calc R
H31B H 0.2216 0.1495 -0.1820 0.089 Uiso 1 1 calc R
H31C H 0.2594 0.1714 -0.1432 0.089 Uiso 1 1 calc R
C32 C 0.2766(3) 0.1256(3) -0.1921(12) 0.043(3) Uani 1 1 d .
C33 C 0.2676(4) 0.1039(3) -0.2903(11) 0.045(3) Uani 1 1 d .
H33 H 0.2424 0.1020 -0.3337 0.054 Uiso 1 1 calc R
C34 C 0.3028(4) 0.0856(3) -0.3124(11) 0.044(3) Uani 1 1 d .
C35 C 0.3110(5) 0.0605(4) -0.4121(15) 0.075(5) Uani 1 1 d .
H35A H 0.3257 0.0702 -0.4831 0.112 Uiso 1 1 calc R
H35B H 0.2852 0.0517 -0.4424 0.112 Uiso 1 1 calc R
H35C H 0.3275 0.0434 -0.3754 0.112 Uiso 1 1 calc R
C41 C 0.4499(4) 0.2073(3) 0.3196(13) 0.051(3) Uani 1 1 d .
C42 C 0.4515(5) 0.2242(3) 0.4338(13) 0.058(3) Uani 1 1 d .
H42 H 0.4270 0.2323 0.4683 0.070 Uiso 1 1 calc R
C43 C 0.4889(6) 0.2296(3) 0.501(2) 0.083(5) Uani 1 1 d .
H43 H 0.4896 0.2394 0.5820 0.100 Uiso 1 1 calc R
C44 C 0.5240(6) 0.2194(4) 0.439(2) 0.087(6) Uani 1 1 d .
H44 H 0.5494 0.2233 0.4792 0.104 Uiso 1 1 calc R
C45 C 0.5242(5) 0.2038(4) 0.324(2) 0.099(7) Uani 1 1 d .
H45 H 0.5490 0.1976 0.2853 0.119 Uiso 1 1 calc R
C46 C 0.4868(3) 0.1974(3) 0.2647(18) 0.068(4) Uani 1 1 d .
H46 H 0.4865 0.1863 0.1866 0.082 Uiso 1 1 calc R
C51 C 0.3614(4) 0.1937(3) 0.3531(11) 0.040(3) Uani 1 1 d .
C52 C 0.3676(4) 0.1695(3) 0.4411(12) 0.050(3) Uani 1 1 d .
H52 H 0.3917 0.1571 0.4401 0.060 Uiso 1 1 calc R
C53 C 0.3370(5) 0.1639(4) 0.5318(14) 0.066(4) Uani 1 1 d .
H53 H 0.3412 0.1480 0.5944 0.079 Uiso 1 1 calc R
C54 C 0.3006(5) 0.1810(4) 0.5321(14) 0.070(4) Uani 1 1 d .
H54 H 0.2798 0.1765 0.5917 0.083 Uiso 1 1 calc R
C55 C 0.2958(5) 0.2046(4) 0.4442(15) 0.072(4) Uani 1 1 d .
H55 H 0.2714 0.2166 0.4444 0.087 Uiso 1 1 calc R
C56 C 0.3249(4) 0.2116(3) 0.3556(14) 0.053(3) Uani 1 1 d .
H56 H 0.3207 0.2283 0.2966 0.064 Uiso 1 1 calc R
B1 B 0.3781(4) 0.0865(3) -0.2119(11) 0.036(3) Uani 1 1 d .
H1 H 0.3852 0.0693 -0.2736 0.044 Uiso 1 1 calc R
C100 C 0.2500 -0.2500 -0.452(9) 0.32(4) Uiso 1 2 d S
Cl1 Cl 0.2500 -0.2500 -0.6099(11) 0.129(3) Uiso 1 2 d S
Cl2 Cl 0.2313(2) -0.28173(16) -0.3704(8) 0.138(2) Uiso 1 1 d .

loop_
_atom_site_aniso_label
_atom_site_aniso_U_11
_atom_site_aniso_U_22
_atom_site_aniso_U_33
_atom_site_aniso_U_23
_atom_site_aniso_U_13
_atom_site_aniso_U_12
W 0.0352(2) 0.0360(2) 0.03511(19) -0.0040(2) -0.0021(2) 0.0001(2)
S 0.0520(19) 0.074(2) 0.057(2) -0.0087(19) 0.0072(18) -0.0029(17)
S1 0.0400(15) 0.0421(17) 0.0425(16) -0.0070(13) -0.0082(13) 0.0019(13)
S2 0.0631(19) 0.0365(16) 0.0519(18) 0.0081(14) 0.0013(16) 0.0019(13)
P1 0.0386(15) 0.0332(13) 0.0337(19) 0.0008(11) -0.0030(13) -0.0025(11)
O1 0.068(7) 0.065(7) 0.120(10) 0.014(7) -0.023(7) 0.000(5)
N11 0.031(5) 0.042(6) 0.040(5) 0.001(4) -0.003(4) -0.003(4)
N12 0.033(4) 0.048(5) 0.033(5) -0.004(6) 0.006(5) 0.004(3)
N21 0.055(6) 0.037(5) 0.021(5) -0.001(4) 0.004(4) 0.007(4)
N22 0.049(6) 0.040(6) 0.034(5) -0.002(4) 0.008(4) 0.000(4)
N31 0.046(6) 0.036(5) 0.038(5) -0.003(4) -0.008(4) 0.001(4)
N32 0.051(5) 0.034(5) 0.035(6) 0.004(4) -0.006(5) -0.010(4)
C1 0.036(6) 0.055(8) 0.039(6) 0.013(6) -0.007(5) 0.008(6)
C11 0.058(8) 0.046(7) 0.066(9) 0.011(7) 0.009(7) -0.013(6)
C12 0.039(6) 0.050(7) 0.039(7) 0.012(5) -0.009(5) 0.000(5)
C13 0.034(6) 0.069(8) 0.039(6) 0.006(6) 0.004(5) -0.007(6)
C14 0.030(6) 0.075(9) 0.037(6) 0.010(6) -0.005(5) -0.006(6)
C15 0.076(10) 0.104(12) 0.039(7) -0.003(8) 0.021(7) 0.030(9)
C21 0.107(12) 0.061(8) 0.026(7) -0.001(7) 0.014(8) 0.008(8)
C22 0.050(7) 0.036(7) 0.034(6) 0.008(5) -0.001(6) -0.007(5)
C23 0.063(9) 0.053(8) 0.047(7) 0.017(6) -0.006(7) -0.003(7)
C24 0.063(8) 0.027(6) 0.050(7) 0.003(5) -0.001(6) 0.012(6)
C25 0.112(14) 0.048(9) 0.098(13) -0.003(9) 0.008(12) 0.026(9)
C31 0.038(7) 0.063(8) 0.076(10) -0.001(7) -0.007(7) 0.001(6)
C32 0.042(6) 0.040(6) 0.048(7) -0.001(5) 0.001(6) -0.006(5)
C33 0.040(6) 0.052(8) 0.043(7) 0.000(5) -0.012(5) 0.002(5)
C34 0.056(7) 0.043(7) 0.034(6) -0.005(5) -0.006(6) -0.025(6)
C35 0.076(10) 0.079(11) 0.069(10) -0.035(9) -0.003(8) -0.003(8)
C41 0.048(7) 0.051(7) 0.054(7) -0.003(6) -0.007(6) -0.014(6)
C42 0.059(8) 0.063(9) 0.052(7) -0.003(6) -0.011(7) -0.005(7)
C43 0.118(14) 0.062(9) 0.070(9) -0.006(10) -0.027(13) -0.031(9)
C44 0.072(11) 0.076(12) 0.113(15) -0.014(11) -0.030(11) -0.014(9)
C45 0.058(10) 0.080(12) 0.16(2) -0.041(13) -0.007(12) -0.003(8)
C46 0.035(6) 0.091(10) 0.080(10) -0.034(10) -0.005(8) 0.000(6)
C51 0.051(7) 0.035(6) 0.036(6) -0.002(5) -0.006(5) 0.000(5)
C52 0.053(7) 0.055(8) 0.043(7) -0.004(6) -0.007(6) -0.004(6)
C53 0.081(10) 0.058(9) 0.058(10) 0.019(7) 0.000(8) -0.004(7)
C54 0.070(9) 0.084(10) 0.056(9) 0.012(8) 0.012(7) -0.005(8)
C55 0.054(9) 0.093(12) 0.069(10) -0.006(9) 0.011(8) 0.017(8)
C56 0.059(8) 0.044(7) 0.056(8) -0.003(6) 0.002(7) 0.003(6)
B1 0.053(8) 0.028(6) 0.028(7) -0.002(5) 0.004(5) 0.001(6)

loop_
_atom_type_symbol
_atom_type_description
_atom_type_scat_dispersion_real
_atom_type_scat_dispersion_imag
_atom_type_scat_source
C C 0.0033 0.0016 'International Tables Vol C Tables 4.2.6.8 and 6.1.1.4'
H H 0.0000 0.0000 'International Tables Vol C Tables 4.2.6.8 and 6.1.1.4'
B B 0.0013 0.0007 'International Tables Vol C Tables 4.2.6.8 and 6.1.1.4'
N N 0.0061 0.0033 'International Tables Vol C Tables 4.2.6.8 and 6.1.1.4'
O O 0.0106 0.0060 'International Tables Vol C Tables 4.2.6.8 and 6.1.1.4'
P P 0.1023 0.0942 'International Tables Vol C Tables 4.2.6.8 and 6.1.1.4'
S S 0.1246 0.1234 'International Tables Vol C Tables 4.2.6.8 and 6.1.1.4'
W W -0.8490 6.8722 'International Tables Vol C Tables 4.2.6.8 and 6.1.1.4'
Cl Cl 0.1484 0.1585 'International Tables Vol C Tables 4.2.6.8 and 6.1.1.4'

loop_
_geom_angle_atom_site_label_1
_geom_angle_atom_site_label_2
_geom_angle_atom_site_label_3
_geom_angle
_geom_angle_site_symmetry_1
C1 W S 89.2(4) .
C1 W N31 90.9(4) .
S W N31 96.9(3) .
C1 W N21 167.7(4) .
S W N21 102.7(2) .
N31 W N21 84.3(3) .
C1 W N11 83.1(4) .
S W N11 171.4(3) .
N31 W N11 79.6(4) .
N21 W N11 84.9(3) .
C1 W S1 97.5(4) .
S W S1 99.79(14) .
N31 W S1 161.4(3) .
N21 W S1 84.0(2) .
N11 W S1 84.9(3) .
P1 S1 W 112.51(15) .
C41 P1 C51 105.3(6) .
C41 P1 S2 112.0(4) .
C51 P1 S2 110.9(4) .
C41 P1 S1 101.7(4) .
C51 P1 S1 105.5(4) .
S2 P1 S1 120.1(2) .
C12 N11 N12 105.8(9) .
C12 N11 W 136.0(8) .
N12 N11 W 118.1(7) .
C14 N12 N11 111.7(9) .
C14 N12 B1 128.0(10) .
N11 N12 B1 120.2(9) .
C22 N21 N22 107.3(9) .
C22 N21 W 133.3(8) .
N22 N21 W 119.4(6) .
C24 N22 N21 109.1(9) .
C24 N22 B1 128.7(10) .
N21 N22 B1 121.8(9) .
C32 N31 N32 108.1(9) .
C32 N31 W 131.4(8) .
N32 N31 W 120.5(7) .
C34 N32 N31 109.2(10) .
C34 N32 B1 130.4(10) .
N31 N32 B1 120.4(9) .
O1 C1 W 167.8(13) .
C12 C11 H11A 109.5 .
C12 C11 H11B 109.5 .
H11A C11 H11B 109.5 .
C12 C11 H11C 109.5 .
H11A C11 H11C 109.5 .
H11B C11 H11C 109.5 .
N11 C12 C13 109.3(11) .
N11 C12 C11 124.3(11) .
C13 C12 C11 126.5(11) .
C12 C13 C14 107.7(10) .
C12 C13 H13 126.2 .
C14 C13 H13 126.2 .
N12 C14 C13 105.6(11) .
N12 C14 C15 125.0(12) .
C13 C14 C15 129.4(12) .
C14 C15 H15A 109.5 .
C14 C15 H15B 109.5 .
H15A C15 H15B 109.5 .
C14 C15 H15C 109.5 .
H15A C15 H15C 109.5 .
H15B C15 H15C 109.5 .
C22 C21 H21A 109.5 .
C22 C21 H21B 109.5 .
H21A C21 H21B 109.5 .
C22 C21 H21C 109.5 .
H21A C21 H21C 109.5 .
H21B C21 H21C 109.5 .
C23 C22 N21 108.1(11) .
C23 C22 C21 127.6(11) .
N21 C22 C21 124.3(11) .
C24 C23 C22 109.1(12) .
C24 C23 H23 125.5 .
C22 C23 H23 125.5 .
C23 C24 N22 106.5(11) .
C23 C24 C25 130.5(13) .
N22 C24 C25 123.0(12) .
C24 C25 H25A 109.5 .
C24 C25 H25B 109.5 .
H25A C25 H25B 109.5 .
C24 C25 H25C 109.5 .
H25A C25 H25C 109.5 .
H25B C25 H25C 109.5 .
C32 C31 H31A 109.5 .
C32 C31 H31B 109.5 .
H31A C31 H31B 109.5 .
C32 C31 H31C 109.5 .
H31A C31 H31C 109.5 .
H31B C31 H31C 109.5 .
N31 C32 C33 108.6(11) .
N31 C32 C31 125.3(11) .
C33 C32 C31 126.1(11) .
C32 C33 C34 107.5(11) .
C32 C33 H33 126.3 .
C34 C33 H33 126.3 .
N32 C34 C33 106.6(10) .
N32 C34 C35 123.3(12) .
C33 C34 C35 129.9(12) .
C34 C35 H35A 109.5 .
C34 C35 H35B 109.5 .
H35A C35 H35B 109.5 .
C34 C35 H35C 109.5 .
H35A C35 H35C 109.5 .
H35B C35 H35C 109.5 .
C46 C41 C42 118.0(13) .
C46 C41 P1 119.7(11) .
C42 C41 P1 121.8(11) .
C41 C42 C43 122.7(16) .
C41 C42 H42 118.7 .
C43 C42 H42 118.7 .
C44 C43 C42 115.3(17) .
C44 C43 H43 122.3 .
C42 C43 H43 122.3 .
C45 C44 C43 124.1(17) .
C45 C44 H44 117.9 .
C43 C44 H44 117.9 .
C44 C45 C46 118.5(17) .
C44 C45 H45 120.8 .
C46 C45 H45 120.8 .
C41 C46 C45 121.1(16) .
C41 C46 H46 119.4 .
C45 C46 H46 119.4 .
C52 C51 C56 120.0(12) .
C52 C51 P1 120.1(10) .
C56 C51 P1 119.9(9) .
C51 C52 C53 118.1(13) .
C51 C52 H52 121.0 .
C53 C52 H52 121.0 .
C54 C53 C52 121.8(14) .
C54 C53 H53 119.1 .
C52 C53 H53 119.1 .
C55 C54 C53 118.0(14) .
C55 C54 H54 121.0 .
C53 C54 H54 121.0 .
C54 C55 C56 122.7(14) .
C54 C55 H55 118.6 .
C56 C55 H55 118.6 .
C55 C56 C51 119.3(13) .
C55 C56 H56 120.3 .
C51 C56 H56 120.3 .
N22 B1 N12 109.0(10) .
N22 B1 N32 109.9(10) .
N12 B1 N32 107.3(9) .
N22 B1 H1 110.2 .
N12 B1 H1 110.2 .
N32 B1 H1 110.2 .
Cl2 C100 Cl2 119(5) 14_545
Cl2 C100 Cl1 120(3) 14_545
Cl2 C100 Cl1 120(3) .

loop_
_geom_bond_atom_site_label_1
_geom_bond_atom_site_label_2
_geom_bond_distance
_geom_bond_site_symmetry_2
W C1 2.012(12) .
W S 2.135(4) .
W N31 2.188(9) .
W N21 2.199(9) .
W N11 2.281(10) .
W S1 2.448(3) .
S1 P1 2.063(4) .
S2 P1 1.961(4) .
P1 C41 1.833(13) .
P1 C51 1.851(12) .
O1 C1 1.099(15) .
N11 C12 1.355(14) .
N11 N12 1.378(13) .
N12 C14 1.346(15) .
N12 B1 1.557(15) .
N21 C22 1.349(14) .
N21 N22 1.367(12) .
N22 C24 1.358(14) .
N22 B1 1.520(15) .
N31 C32 1.335(14) .
N31 N32 1.367(13) .
N32 C34 1.363(14) .
N32 B1 1.547(17) .
C11 C12 1.501(17) .
C11 H11A 0.9600 .
C11 H11B 0.9600 .
C11 H11C 0.9600 .
C12 C13 1.383(17) .
C13 C14 1.399(18) .
C13 H13 0.9300 .
C14 C15 1.489(18) .
C15 H15A 0.9600 .
C15 H15B 0.9600 .
C15 H15C 0.9600 .
C21 C22 1.484(17) .
C21 H21A 0.9600 .
C21 H21B 0.9600 .
C21 H21C 0.9600 .
C22 C23 1.358(18) .
C23 C24 1.358(19) .
C23 H23 0.9300 .
C24 C25 1.511(19) .
C25 H25A 0.9600 .
C25 H25B 0.9600 .
C25 H25C 0.9600 .
C31 C32 1.498(17) .
C31 H31A 0.9600 .
C31 H31B 0.9600 .
C31 H31C 0.9600 .
C32 C33 1.382(16) .
C33 C34 1.382(18) .
C33 H33 0.9300 .
C34 C35 1.483(17) .
C35 H35A 0.9600 .
C35 H35B 0.9600 .
C35 H35C 0.9600 .
C41 C46 1.382(18) .
C41 C42 1.371(18) .
C42 C43 1.41(2) .
C42 H42 0.9300 .
C43 C44 1.37(2) .
C43 H43 0.9300 .
C44 C45 1.36(3) .
C44 H44 0.9300 .
C45 C46 1.38(2) .
C45 H45 0.9300 .
C46 H46 0.9300 .
C51 C52 1.366(17) .
C51 C56 1.386(17) .
C52 C53 1.382(18) .
C52 H52 0.9300 .
C53 C54 1.37(2) .
C53 H53 0.9300 .
C54 C55 1.34(2) .
C54 H54 0.9300 .
C55 C56 1.34(2) .
C55 H55 0.9300 .
C56 H56 0.9300 .
B1 H1 0.9800 .
C100 Cl2 1.67(4) 14_545
C100 Cl2 1.67(4) .
C100 Cl1 1.63(9) .
